data_7222354
loop_
_publ_author_name
'Lian, Zhaoxun'
'Jiang, Kai'
'Lou, Tianjun'

_publ_section_title
;
 Structures and third-order nonlinear optical properties of two
 three-dimensional Cd(ii) coordination polymers with trinodal (3, 4, 5)
 and dinodal (4, 5) connected network topologies
;
_journal_issue 101
_journal_name_full 'RSC Adv.'
_journal_page_first 82781
_journal_paper_doi 10.1039/C5RA14734D
_journal_volume 5
_journal_year 2015
_chemical_formula_moiety '0.5(C144 H128 Cd6 N32 O32 S4), 10(H2 O)'
_chemical_formula_sum 'C72 H86 Cd3 N16 O26 S2'
_chemical_formula_weight 1992.88
_chemical_name_systematic
;
 ? 
;
_space_group_crystal_system monoclinic
_space_group_IT_number 14
_space_group_name_Hall '-P 2ybc'
_space_group_name_H-M_alt 'P 1 21/c 1'
_symmetry_space_group_name_Hall '-P 2ybc'
_symmetry_space_group_name_H-M 'P 1 21/c 1'
_atom_sites_solution_hydrogens mixed
_audit_creation_date 2015-09-15
_audit_creation_method
;
Olex2 1.2-beta
(compiled 2015.09.11 svn.r3215 for OlexSys, GUI svn.r5091)
;
_audit_update_record
;
2015-09-15 deposited with the CCDC.
2015-09-23 downloaded from the CCDC.
;
_cell_angle_alpha 90
_cell_angle_beta 96.196(3)
_cell_angle_gamma 90
_cell_formula_units_Z 2
_cell_length_a 10.6010(17)
_cell_length_b 17.872(3)
_cell_length_c 21.185(4)
_cell_measurement_reflns_used 5676
_cell_measurement_temperature 293(2)
_cell_measurement_theta_max 25.29
_cell_measurement_theta_min 2.24
_cell_volume 3990.3(12)
_computing_cell_refinement 'Bruker SMART (Bruker, 2007)'
_computing_data_collection 'Bruker SMART (Bruker, 2007)'
_computing_data_reduction 'Bruker SMART (Bruker, 2007)'
_computing_molecular_graphics 'Olex2 (Dolomanov et al., 2009)'
_computing_publication_material 'Olex2 (Dolomanov et al., 2009)'
_computing_structure_refinement 'ShelXL (Sheldrick, 2015)'
_computing_structure_solution 'ShelXT (Sheldrick, 2015)'
_diffrn_ambient_temperature 293
_diffrn_detector 'CCD area detector'
_diffrn_detector_area_resol_mean 5.6
_diffrn_detector_type 'Bruker SMART CCD 6000 area detector'
_diffrn_measured_fraction_theta_full 0.992
_diffrn_measured_fraction_theta_max 0.990
_diffrn_measurement_device 'three-circle diffractometer'
_diffrn_measurement_device_type 'Bruker SMART CCD 6000 area detector'
_diffrn_measurement_method '\w scans'
_diffrn_radiation_monochromator graphite
_diffrn_radiation_probe x-ray
_diffrn_radiation_type MoK\a
_diffrn_radiation_wavelength 0.71073
_diffrn_reflns_av_R_equivalents 0.0444
_diffrn_reflns_av_unetI/netI 0.0530
_diffrn_reflns_laue_measured_fraction_full 0.992
_diffrn_reflns_laue_measured_fraction_max 0.990
_diffrn_reflns_limit_h_max 13
_diffrn_reflns_limit_h_min -13
_diffrn_reflns_limit_k_max 18
_diffrn_reflns_limit_k_min -23
_diffrn_reflns_limit_l_max 27
_diffrn_reflns_limit_l_min -27
_diffrn_reflns_number 27258
_diffrn_reflns_point_group_measured_fraction_full 0.992
_diffrn_reflns_point_group_measured_fraction_max 0.990
_diffrn_reflns_theta_full 25.242
_diffrn_reflns_theta_max 27.655
_diffrn_reflns_theta_min 1.494
_diffrn_source 'sealed X-ray tube'
_diffrn_source_target Mo
_exptl_absorpt_coefficient_mu 0.934
_exptl_absorpt_correction_T_max 0.72
_exptl_absorpt_correction_T_min 0.63
_exptl_absorpt_correction_type multi-scan
_exptl_absorpt_process_details 'SADABS (Bruker, 2007)'
_exptl_crystal_colour Colourless
_exptl_crystal_density_diffrn 1.659
_exptl_crystal_density_method 'not measured'
_exptl_crystal_description Block
_exptl_crystal_F_000 2028
_exptl_crystal_size_max 0.32
_exptl_crystal_size_mid 0.27
_exptl_crystal_size_min 0.26
_refine_diff_density_max 0.806
_refine_diff_density_min -0.739
_refine_diff_density_rms 0.105
_refine_ls_extinction_method none
_refine_ls_goodness_of_fit_ref 1.038
_refine_ls_hydrogen_treatment constr
_refine_ls_matrix_type full
_refine_ls_number_parameters 558
_refine_ls_number_reflns 9224
_refine_ls_number_restraints 0
_refine_ls_restrained_S_all 1.038
_refine_ls_R_factor_all 0.0666
_refine_ls_R_factor_gt 0.0416
_refine_ls_shift/su_max 0.001
_refine_ls_shift/su_mean 0.000
_refine_ls_structure_factor_coef Fsqd
_refine_ls_weighting_details 'w=1/[\s^2^(Fo^2^)+(0.0455P)^2^+7.6050P] where P=(Fo^2^+2Fc^2^)/3'
_refine_ls_weighting_scheme calc
_refine_ls_wR_factor_gt 0.0938
_refine_ls_wR_factor_ref 0.1185
_reflns_Friedel_coverage 0.000
_reflns_number_gt 6773
_reflns_number_total 9224
_reflns_threshold_expression 'I > 2\s(I)'
_cod_data_source_file c5ra14734d1.cif
_cod_data_source_block 14
_cod_original_cell_volume 3990.4(11)
_cod_database_code 7222354
_shelx_space_group_comment
;
The symmetry employed for this shelxl refinement is uniquely defined
by the following loop, which should always be used as a source of
symmetry information in preference to the above space-group names.
They are only intended as comments.
;
_olex2_refinement_description
;
1. Fixed Uiso
 At 1.2 times of:
  All C(H) groups, {H8A,H8B} of O8, {H9A,H9B} of O9, {H10A,H10B} of O10, All
  C(H,H) groups
 At 1.5 times of:
  {H11C,H11D} of O11, {H12A,H12B} of O12A, {H13C,H13D} of O13B, {H13A,H13B}
  of O13A, {H12C,H12D} of O12B
2. Others
 Sof(O12B)=Sof(H12C)=Sof(H12D)=1-FVAR(1)
 Sof(O12A)=Sof(H12A)=Sof(H12B)=FVAR(1)
 Sof(O13A)=Sof(H13A)=Sof(H13B)=1-FVAR(2)
 Sof(O13B)=Sof(H13C)=Sof(H13D)=FVAR(2)
3.a Riding coordinates:
 O8(H8A,H8B), O9(H9A,H9B), O10(H10A,H10B), O11(H11C,H11D), O12A(H12A,H12B),
 O12B(H12C,H12D), O13A(H13A,H13B), O13B(H13C,H13D)
3.b Secondary CH2 refined with riding coordinates:
 C7(H7A,H7B), C11(H11A,H11B), C21(H21A,H21B), C33(H33A,H33B)
3.c Aromatic/amide H refined with riding coordinates:
 C2(H2), C3(H3), C4(H4), C5(H5), C8(H8), C9(H9), C10(H10), C12(H12), C13(H13),
 C14(H14), C17(H17), C18(H18), C20(H20), C22(H22), C23(H23), C24(H24), C26(H26),
  C28(H28), C30(H30), C34(H34), C35(H35), C36(H36)
;
_shelx_shelxl_version_number 2014/7
_olex2_submission_special_instructions 'No special instructions were received'

loop_
_space_group_symop_operation_xyz
'x, y, z'
'-x, y+1/2, -z+1/2'
'-x, -y, -z'
'x, -y-1/2, z-1/2'

loop_
_atom_site_label
_atom_site_type_symbol
_atom_site_fract_x
_atom_site_fract_y
_atom_site_fract_z
_atom_site_U_iso_or_equiv
_atom_site_adp_type
_atom_site_occupancy
_atom_site_site_symmetry_order
_atom_site_calc_flag
_atom_site_refinement_flags_posn
_atom_site_refinement_flags_adp
_atom_site_refinement_flags_occupancy
_atom_site_disorder_assembly
_atom_site_disorder_group
Cd1 Cd 0.21988(3) 0.69988(2) 0.58371(2) 0.02469(9) Uani 1 1 d . . . . .
Cd2 Cd 0.5000 0.5000 1.0000 0.03390(12) Uani 1 2 d S T P . .
S1 S 0.65985(10) 0.89028(6) 0.38414(5) 0.0314(2) Uani 1 1 d . . . . .
O1 O 0.3825(3) 0.75442(17) 0.53509(15) 0.0354(7) Uani 1 1 d . . . . .
O3 O 0.9722(3) 0.67062(19) 0.57857(15) 0.0419(8) Uani 1 1 d . . . . .
O2 O 0.4973(3) 0.67457(19) 0.59663(15) 0.0420(8) Uani 1 1 d . . . . .
O4 O 1.0505(3) 0.75654(19) 0.51977(15) 0.0392(7) Uani 1 1 d . . . . .
O5 O 0.6225(4) 0.9538(2) 0.41886(17) 0.0558(10) Uani 1 1 d . . . . .
O6 O 0.7791(3) 0.9037(2) 0.35942(16) 0.0515(9) Uani 1 1 d . . . . .
O7 O 0.5611(4) 0.8644(2) 0.33736(17) 0.0612(11) Uani 1 1 d . . . . .
O8 O 0.3544(3) 0.59829(19) 0.99526(17) 0.0487(8) Uani 1 1 d . . . . .
H8A H 0.3308 0.6349 0.9711 0.058 Uiso 1 1 d R . . . .
H8B H 0.2956 0.5894 1.0185 0.058 Uiso 1 1 d R . . . .
O9 O 0.6299(5) 0.6972(3) 0.7162(2) 0.0971(17) Uani 1 1 d . . . . .
H9A H 0.6020 0.6862 0.6780 0.116 Uiso 1 1 d R . . . .
H9B H 0.5776 0.6800 0.7415 0.116 Uiso 1 1 d R . . . .
O10 O 0.8183(5) 0.9054(3) 0.2250(3) 0.1078(19) Uani 1 1 d . . . . .
H10A H 0.8069 0.9048 0.2641 0.129 Uiso 1 1 d R . . . .
H10B H 0.7397 0.8819 0.2177 0.129 Uiso 1 1 d R . . . .
O11 O 0.9811(5) 0.9858(3) 0.4254(3) 0.110(2) Uani 1 1 d . . . . .
H11C H 0.9596 0.9782 0.4623 0.165 Uiso 1 1 d R . . . .
H11D H 0.9252 0.9677 0.3979 0.165 Uiso 1 1 d R . . . .
O12A O 0.1339(5) 0.6422(4) 0.9331(3) 0.065(2) Uani 0.645(8) 1 d . . . A 1
H12A H 0.0926 0.6484 0.8968 0.097 Uiso 0.645(8) 1 d R . . A 1
H12B H 0.1384 0.6835 0.9531 0.097 Uiso 0.645(8) 1 d R . . A 1
O12B O 0.0927(10) 0.5939(6) 0.9988(6) 0.062(4) Uani 0.355(8) 1 d . . . A 2
H12C H 0.1447 0.6109 0.9746 0.093 Uiso 0.355(8) 1 d R . . A 2
H12D H 0.0208 0.6146 0.9899 0.093 Uiso 0.355(8) 1 d R . . A 2
O13A O 0.289(4) 0.829(3) 0.3391(18) 0.20(2) Uani 0.51(7) 1 d . . . B 3
H13A H 0.2922 0.7832 0.3292 0.302 Uiso 0.51(7) 1 d R . . B 3
H13B H 0.2820 0.8557 0.3056 0.302 Uiso 0.51(7) 1 d R . . B 3
O13B O 0.3079(19) 0.8094(16) 0.3453(8) 0.084(8) Uani 0.49(7) 1 d . . . B 4
H13C H 0.3749 0.8334 0.3583 0.127 Uiso 0.49(7) 1 d R . . B 4
H13D H 0.2661 0.8002 0.3764 0.127 Uiso 0.49(7) 1 d R . . B 4
N1 N 0.2265(4) 0.6173(2) 0.66602(17) 0.0354(8) Uani 1 1 d . . . . .
N2 N 0.1569(4) 0.5369(2) 0.73269(18) 0.0410(9) Uani 1 1 d . . . . .
N3 N 0.2290(3) 0.3824(2) 0.86609(16) 0.0303(8) Uani 1 1 d . . . . .
N4 N 0.3828(3) 0.4387(2) 0.92414(17) 0.0344(8) Uani 1 1 d . . . . .
N5 N 0.2231(3) 0.6057(2) 0.51093(16) 0.0311(8) Uani 1 1 d . . . . .
N6 N 0.2895(3) 0.52980(19) 0.44078(16) 0.0280(7) Uani 1 1 d . . . . .
N7 N 0.2675(3) 0.6394(2) 0.24234(18) 0.0390(9) Uani 1 1 d . . . . .
N8 N 0.2302(3) 0.7021(2) 0.15315(17) 0.0341(8) Uani 1 1 d . . . . .
C1 C 0.0558(4) 0.4128(3) 0.7365(2) 0.0361(10) Uani 1 1 d . . . . .
C2 C 0.0251(4) 0.4037(4) 0.6718(2) 0.0486(13) Uani 1 1 d . . . . .
H2 H 0.0144 0.4454 0.6457 0.058 Uiso 1 1 calc R . . . .
C3 C 0.0101(5) 0.3333(4) 0.6460(3) 0.0591(17) Uani 1 1 d . . . . .
H3 H -0.0115 0.3282 0.6024 0.071 Uiso 1 1 calc R . . . .
C4 C 0.0259(5) 0.2718(4) 0.6821(3) 0.0608(16) Uani 1 1 d . . . . .
H4 H 0.0163 0.2245 0.6640 0.073 Uiso 1 1 calc R . . . .
C5 C 0.0572(5) 0.2799(3) 0.7476(3) 0.0514(13) Uani 1 1 d . . . . .
H5 H 0.0684 0.2374 0.7729 0.062 Uiso 1 1 calc R . . . .
C6 C 0.0717(4) 0.3501(3) 0.7757(2) 0.0367(10) Uani 1 1 d . . . . .
C7 C 0.0682(5) 0.4910(3) 0.7641(2) 0.0462(12) Uani 1 1 d . . . . .
H7A H -0.0145 0.5149 0.7597 0.055 Uiso 1 1 calc R . . . .
H7B H 0.0971 0.4878 0.8090 0.055 Uiso 1 1 calc R . . . .
C8 C 0.1250(4) 0.5880(3) 0.6871(2) 0.0405(11) Uani 1 1 d . . . . .
H8 H 0.0421 0.6009 0.6724 0.049 Uiso 1 1 calc R . . . .
C9 C 0.3280(5) 0.5830(3) 0.7000(3) 0.0489(13) Uani 1 1 d . . . . .
H9 H 0.4128 0.5917 0.6951 0.059 Uiso 1 1 calc R . . . .
C10 C 0.2850(5) 0.5344(3) 0.7419(3) 0.0554(15) Uani 1 1 d . . . . .
H10 H 0.3341 0.5050 0.7712 0.067 Uiso 1 1 calc R . . . .
C11 C 0.0980(4) 0.3543(3) 0.8462(2) 0.0399(11) Uani 1 1 d . . . . .
H11A H 0.0881 0.3050 0.8641 0.048 Uiso 1 1 calc R . . . .
H11B H 0.0369 0.3874 0.8626 0.048 Uiso 1 1 calc R . . . .
C12 C 0.2626(4) 0.4261(3) 0.9163(2) 0.0348(10) Uani 1 1 d . . . . .
H12 H 0.2056 0.4452 0.9426 0.042 Uiso 1 1 calc R . . . .
C13 C 0.4303(4) 0.4003(3) 0.8762(2) 0.0356(10) Uani 1 1 d . . . . .
H13 H 0.5155 0.3989 0.8696 0.043 Uiso 1 1 calc R . . . .
C14 C 0.3363(4) 0.3646(3) 0.8396(2) 0.0362(10) Uani 1 1 d . . . . .
H14 H 0.3436 0.3346 0.8043 0.043 Uiso 1 1 calc R . . . .
C15 C 0.4633(4) 0.5529(3) 0.37597(19) 0.0318(9) Uani 1 1 d . . . . .
C16 C 0.4274(4) 0.6106(3) 0.3333(2) 0.0363(10) Uani 1 1 d . . . . .
C17 C 0.5183(4) 0.6601(3) 0.3170(3) 0.0484(13) Uani 1 1 d . . . . .
H17 H 0.4951 0.6978 0.2878 0.058 Uiso 1 1 calc R . . . .
C18 C 0.6443(5) 0.6550(3) 0.3434(3) 0.0509(13) Uani 1 1 d . . . . .
H18 H 0.7043 0.6892 0.3324 0.061 Uiso 1 1 calc R . . . .
C19 C 0.6784(5) 0.5989(4) 0.3858(2) 0.0549(14) Uani 1 1 d . . . . .
C20 C 0.5895(5) 0.5494(3) 0.4009(2) 0.0479(13) Uani 1 1 d . . . . .
H20 H 0.6145 0.5112 0.4293 0.058 Uiso 1 1 calc R . . . .
C21 C 0.3700(5) 0.4976(3) 0.3959(2) 0.0405(11) Uani 1 1 d . . . . .
H21A H 0.3170 0.4799 0.3587 0.049 Uiso 1 1 calc R . . . .
H21B H 0.4153 0.4549 0.4155 0.049 Uiso 1 1 calc R . . . .
C22 C 0.3078(4) 0.5951(2) 0.47094(19) 0.0305(9) Uani 1 1 d . . . . .
H22 H 0.3721 0.6287 0.4645 0.037 Uiso 1 1 calc R . . . .
C23 C 0.1467(4) 0.5439(3) 0.5050(2) 0.0362(10) Uani 1 1 d . . . . .
H23 H 0.0774 0.5358 0.5276 0.043 Uiso 1 1 calc R . . . .
C24 C 0.1862(4) 0.4964(3) 0.4619(2) 0.0354(10) Uani 1 1 d . . . . .
H24 H 0.1505 0.4506 0.4492 0.042 Uiso 1 1 calc R . . . .
C25 C 0.6006(3) 0.7442(2) 0.52089(18) 0.0239(8) Uani 1 1 d . . . . .
C26 C 0.7220(4) 0.7200(2) 0.54213(18) 0.0266(8) Uani 1 1 d . . . . .
H26 H 0.7338 0.6865 0.5758 0.032 Uiso 1 1 calc R . . . .
C27 C 0.8261(4) 0.7450(2) 0.51387(18) 0.0257(8) Uani 1 1 d . . . . .
C28 C 0.8092(3) 0.7958(2) 0.46351(18) 0.0251(8) Uani 1 1 d . . . . .
H28 H 0.8784 0.8142 0.4449 0.030 Uiso 1 1 calc R . . . .
C29 C 0.6858(4) 0.8185(2) 0.44182(18) 0.0252(8) Uani 1 1 d . . . . .
C30 C 0.5819(4) 0.7916(2) 0.46926(18) 0.0271(8) Uani 1 1 d . . . . .
H30 H 0.5002 0.8054 0.4530 0.033 Uiso 1 1 calc R . . . .
C31 C 0.4863(4) 0.7224(2) 0.55465(19) 0.0268(8) Uani 1 1 d . . . . .
C32 C 0.9574(4) 0.7218(2) 0.53917(18) 0.0273(9) Uani 1 1 d . . . . .
C33 C 0.2896(5) 0.6233(4) 0.3096(2) 0.0569(16) Uani 1 1 d . . . . .
H33A H 0.2416 0.5791 0.3186 0.068 Uiso 1 1 calc R . . . .
H33B H 0.2579 0.6648 0.3329 0.068 Uiso 1 1 calc R . . . .
C34 C 0.2508(4) 0.7069(3) 0.2155(2) 0.0363(10) Uani 1 1 d . . . . .
H34 H 0.2535 0.7516 0.2380 0.044 Uiso 1 1 calc R . . . .
C35 C 0.2545(5) 0.5884(3) 0.1948(3) 0.0473(12) Uani 1 1 d . . . . .
H35 H 0.2591 0.5366 0.1990 0.057 Uiso 1 1 calc R . . . .
C36 C 0.2334(5) 0.6275(3) 0.1400(2) 0.0430(11) Uani 1 1 d . . . . .
H36 H 0.2228 0.6067 0.0995 0.052 Uiso 1 1 calc R . . . .

loop_
_atom_site_aniso_label
_atom_site_aniso_U_11
_atom_site_aniso_U_22
_atom_site_aniso_U_33
_atom_site_aniso_U_23
_atom_site_aniso_U_13
_atom_site_aniso_U_12
Cd1 0.02204(14) 0.02650(16) 0.02570(14) 0.00026(12) 0.00335(10) -0.00269(12)
Cd2 0.0326(2) 0.0340(3) 0.0339(2) -0.00525(19) -0.00178(18) -0.00267(19)
S1 0.0326(5) 0.0337(6) 0.0280(5) 0.0068(4) 0.0035(4) 0.0026(4)
O1 0.0248(14) 0.0336(17) 0.0489(18) 0.0041(14) 0.0091(13) -0.0026(13)
O3 0.0310(16) 0.050(2) 0.0445(18) 0.0135(16) 0.0017(14) 0.0090(15)
O2 0.0431(18) 0.0419(19) 0.0424(18) 0.0133(15) 0.0120(15) -0.0044(15)
O4 0.0191(14) 0.048(2) 0.0493(18) 0.0036(16) -0.0004(13) 0.0006(13)
O5 0.081(3) 0.040(2) 0.053(2) 0.0119(17) 0.038(2) 0.0190(19)
O6 0.049(2) 0.057(2) 0.050(2) 0.0195(18) 0.0113(16) 0.0017(18)
O7 0.057(2) 0.074(3) 0.047(2) 0.023(2) -0.0211(18) -0.016(2)
O8 0.0451(19) 0.0349(19) 0.066(2) -0.0005(17) 0.0044(17) 0.0041(15)
O9 0.118(4) 0.102(4) 0.065(3) 0.015(3) -0.014(3) -0.031(3)
O10 0.102(4) 0.116(5) 0.109(4) 0.024(4) 0.023(3) -0.019(4)
O11 0.089(4) 0.086(4) 0.159(6) -0.017(4) 0.031(4) -0.026(3)
O12A 0.045(3) 0.084(5) 0.063(4) -0.012(4) -0.008(3) 0.015(3)
O12B 0.047(6) 0.055(7) 0.082(8) -0.007(6) -0.004(6) 0.003(5)
O13A 0.15(2) 0.21(3) 0.22(4) 0.07(3) -0.06(2) -0.052(19)
O13B 0.068(9) 0.135(15) 0.052(8) -0.042(8) 0.011(6) -0.026(8)
N1 0.041(2) 0.032(2) 0.0330(19) 0.0057(16) 0.0013(16) -0.0027(16)
N2 0.046(2) 0.034(2) 0.042(2) 0.0155(18) 0.0013(18) 0.0010(18)
N3 0.0234(16) 0.035(2) 0.0319(18) 0.0048(15) 0.0019(14) -0.0055(15)
N4 0.0314(19) 0.036(2) 0.0336(18) -0.0027(16) -0.0061(15) 0.0008(16)
N5 0.0278(17) 0.034(2) 0.0319(18) -0.0037(16) 0.0069(14) -0.0056(15)
N6 0.0338(18) 0.0240(18) 0.0265(16) 0.0008(14) 0.0049(14) -0.0002(14)
N7 0.0299(19) 0.048(3) 0.039(2) 0.0158(19) 0.0061(16) 0.0043(17)
N8 0.0328(18) 0.036(2) 0.0332(18) 0.0037(16) 0.0018(15) 0.0028(16)
C1 0.025(2) 0.047(3) 0.036(2) 0.009(2) 0.0028(18) -0.0050(19)
C2 0.032(2) 0.083(4) 0.031(2) 0.009(3) 0.0053(19) 0.003(3)
C3 0.033(3) 0.107(5) 0.037(3) -0.013(3) 0.002(2) -0.008(3)
C4 0.040(3) 0.074(4) 0.069(4) -0.028(3) 0.008(3) -0.014(3)
C5 0.039(3) 0.043(3) 0.069(4) 0.004(3) -0.007(3) -0.008(2)
C6 0.024(2) 0.039(3) 0.045(3) 0.006(2) -0.0045(18) -0.0088(18)
C7 0.053(3) 0.042(3) 0.046(3) 0.019(2) 0.015(2) 0.003(2)
C8 0.038(2) 0.043(3) 0.041(2) 0.015(2) 0.004(2) 0.002(2)
C9 0.033(2) 0.049(3) 0.065(3) 0.015(3) 0.005(2) -0.003(2)
C10 0.047(3) 0.052(3) 0.063(3) 0.026(3) -0.015(3) -0.001(3)
C11 0.030(2) 0.048(3) 0.041(2) 0.014(2) -0.0006(19) -0.016(2)
C12 0.035(2) 0.035(2) 0.033(2) -0.0001(19) -0.0017(18) 0.0023(19)
C13 0.0231(19) 0.051(3) 0.034(2) 0.000(2) 0.0083(17) 0.0001(19)
C14 0.033(2) 0.043(3) 0.032(2) -0.001(2) 0.0008(18) 0.003(2)
C15 0.033(2) 0.035(2) 0.029(2) -0.0010(18) 0.0112(17) 0.0061(18)
C16 0.030(2) 0.045(3) 0.035(2) 0.009(2) 0.0079(18) 0.0029(19)
C17 0.036(3) 0.054(3) 0.058(3) 0.020(3) 0.018(2) 0.005(2)
C18 0.040(3) 0.058(4) 0.056(3) -0.002(3) 0.012(2) -0.010(2)
C19 0.040(3) 0.082(4) 0.042(3) 0.007(3) 0.002(2) 0.006(3)
C20 0.039(3) 0.063(4) 0.042(3) 0.016(2) 0.006(2) 0.017(2)
C21 0.053(3) 0.030(2) 0.040(2) -0.001(2) 0.013(2) 0.002(2)
C22 0.034(2) 0.029(2) 0.030(2) -0.0015(17) 0.0080(17) -0.0077(18)
C23 0.027(2) 0.038(3) 0.044(2) -0.004(2) 0.0063(19) -0.0068(18)
C24 0.034(2) 0.032(2) 0.040(2) -0.003(2) 0.0029(19) -0.0084(19)
C25 0.0205(18) 0.023(2) 0.0290(19) -0.0026(16) 0.0074(15) -0.0018(15)
C26 0.030(2) 0.023(2) 0.0257(19) 0.0025(15) -0.0015(16) -0.0011(16)
C27 0.0263(19) 0.023(2) 0.0259(19) -0.0037(16) -0.0041(15) 0.0023(16)
C28 0.0199(17) 0.029(2) 0.0274(18) -0.0038(17) 0.0086(14) -0.0020(16)
C29 0.0228(18) 0.025(2) 0.0278(19) 0.0013(16) 0.0035(15) 0.0004(15)
C30 0.0211(18) 0.030(2) 0.0300(19) -0.0005(17) 0.0015(15) 0.0038(16)
C31 0.0241(19) 0.027(2) 0.030(2) -0.0040(17) 0.0084(16) -0.0063(16)
C32 0.0225(19) 0.032(2) 0.0268(19) -0.0064(17) 0.0017(15) 0.0047(16)
C33 0.034(3) 0.090(5) 0.047(3) 0.031(3) 0.005(2) 0.005(3)
C34 0.038(2) 0.037(3) 0.033(2) 0.0022(19) 0.0024(18) 0.005(2)
C35 0.042(3) 0.030(3) 0.072(4) 0.011(2) 0.015(3) 0.002(2)
C36 0.046(3) 0.039(3) 0.044(3) 0.000(2) 0.006(2) -0.001(2)

loop_
_atom_type_symbol
_atom_type_description
_atom_type_scat_dispersion_real
_atom_type_scat_dispersion_imag
_atom_type_scat_source
C C 0.0033 0.0016 'International Tables Vol C Tables 4.2.6.8 and 6.1.1.4'
H H 0.0000 0.0000 'International Tables Vol C Tables 4.2.6.8 and 6.1.1.4'
N N 0.0061 0.0033 'International Tables Vol C Tables 4.2.6.8 and 6.1.1.4'
O O 0.0106 0.0060 'International Tables Vol C Tables 4.2.6.8 and 6.1.1.4'
S S 0.1246 0.1234 'International Tables Vol C Tables 4.2.6.8 and 6.1.1.4'
Cd Cd -0.8075 1.2024 'International Tables Vol C Tables 4.2.6.8 and 6.1.1.4'

loop_
_geom_angle_atom_site_label_1
_geom_angle_atom_site_label_2
_geom_angle_atom_site_label_3
_geom_angle
_geom_angle_site_symmetry_1
_geom_angle_site_symmetry_3
O1 Cd1 O4 96.95(11) . 1_455
N1 Cd1 O1 130.51(12) . .
N1 Cd1 O4 132.55(12) . 1_455
N1 Cd1 N5 92.16(13) . .
N1 Cd1 N8 90.51(13) . 4_576
N5 Cd1 O1 86.78(11) . .
N5 Cd1 O4 89.69(12) . 1_455
N8 Cd1 O1 88.70(12) 4_576 .
N8 Cd1 O4 91.20(12) 4_576 1_455
N8 Cd1 N5 175.47(13) 4_576 .
O5 Cd2 O5 180.0 2_646 4_576
O8 Cd2 O5 83.31(13) . 2_646
O8 Cd2 O5 83.31(13) 3_667 4_576
O8 Cd2 O5 96.69(13) . 4_576
O8 Cd2 O5 96.69(13) 3_667 2_646
O8 Cd2 O8 180.0 . 3_667
N4 Cd2 O5 92.58(13) . 2_646
N4 Cd2 O5 87.42(13) . 4_576
N4 Cd2 O5 87.42(13) 3_667 2_646
N4 Cd2 O5 92.58(13) 3_667 4_576
N4 Cd2 O8 91.43(13) . .
N4 Cd2 O8 88.57(13) . 3_667
N4 Cd2 O8 91.43(13) 3_667 3_667
N4 Cd2 O8 88.57(13) 3_667 .
N4 Cd2 N4 180.0 . 3_667
O5 S1 O6 110.9(2) . .
O5 S1 O7 112.8(3) . .
O5 S1 C29 104.55(19) . .
O6 S1 C29 107.13(19) . .
O7 S1 O6 113.9(2) . .
O7 S1 C29 106.8(2) . .
C31 O1 Cd1 109.0(2) . .
C32 O4 Cd1 100.0(3) . 1_655
S1 O5 Cd2 147.0(2) . 2_656
Cd2 O8 H8A 139.0 . .
Cd2 O8 H8B 111.0 . .
H8A O8 H8B 107.7 . .
H9A O9 H9B 109.0 . .
H10A O10 H10B 86.4 . .
H11C O11 H11D 109.5 . .
H12A O12A H12B 109.5 . .
H12C O12B H12D 109.6 . .
H13A O13A H13B 109.5 . .
H13C O13B H13D 109.5 . .
C8 N1 Cd1 123.9(3) . .
C8 N1 C9 105.5(4) . .
C9 N1 Cd1 130.4(3) . .
C8 N2 C7 125.7(4) . .
C8 N2 C10 107.2(4) . .
C10 N2 C7 127.0(4) . .
C12 N3 C11 125.5(4) . .
C12 N3 C14 107.6(4) . .
C14 N3 C11 126.8(4) . .
C12 N4 Cd2 130.6(3) . .
C12 N4 C13 104.8(4) . .
C13 N4 Cd2 124.5(3) . .
C22 N5 Cd1 127.1(3) . .
C22 N5 C23 105.3(4) . .
C23 N5 Cd1 127.2(3) . .
C22 N6 C21 126.2(4) . .
C22 N6 C24 107.8(4) . .
C24 N6 C21 125.9(4) . .
C34 N7 C33 126.7(5) . .
C34 N7 C35 107.0(4) . .
C35 N7 C33 126.3(5) . .
C34 N8 Cd1 125.9(3) . 4_575
C34 N8 C36 105.3(4) . .
C36 N8 Cd1 128.2(3) . 4_575
C2 C1 C6 119.7(5) . .
C2 C1 C7 119.5(5) . .
C6 C1 C7 120.8(4) . .
C1 C2 H2 119.7 . .
C3 C2 C1 120.6(5) . .
C3 C2 H2 119.7 . .
C2 C3 H3 119.3 . .
C4 C3 C2 121.4(5) . .
C4 C3 H3 119.3 . .
C3 C4 H4 120.5 . .
C3 C4 C5 118.9(6) . .
C5 C4 H4 120.5 . .
C4 C5 H5 119.3 . .
C6 C5 C4 121.5(5) . .
C6 C5 H5 119.3 . .
C1 C6 C11 123.6(4) . .
C5 C6 C1 118.0(5) . .
C5 C6 C11 118.3(4) . .
N2 C7 C1 112.0(4) . .
N2 C7 H7A 109.2 . .
N2 C7 H7B 109.2 . .
C1 C7 H7A 109.2 . .
C1 C7 H7B 109.2 . .
H7A C7 H7B 107.9 . .
N1 C8 N2 111.2(4) . .
N1 C8 H8 124.4 . .
N2 C8 H8 124.4 . .
N1 C9 H9 125.4 . .
C10 C9 N1 109.3(4) . .
C10 C9 H9 125.4 . .
N2 C10 C9 106.7(4) . .
N2 C10 H10 126.6 . .
C9 C10 H10 126.6 . .
N3 C11 H11A 109.3 . .
N3 C11 H11B 109.3 . .
C6 C11 N3 111.6(3) . .
C6 C11 H11A 109.3 . .
C6 C11 H11B 109.3 . .
H11A C11 H11B 108.0 . .
N3 C12 H12 123.8 . .
N4 C12 N3 112.3(4) . .
N4 C12 H12 123.8 . .
N4 C13 H13 124.6 . .
C14 C13 N4 110.8(4) . .
C14 C13 H13 124.6 . .
N3 C14 H14 127.8 . .
C13 C14 N3 104.5(4) . .
C13 C14 H14 127.8 . .
C16 C15 C21 122.1(4) . .
C20 C15 C16 117.6(4) . .
C20 C15 C21 120.3(4) . .
C15 C16 C33 120.8(4) . .
C17 C16 C15 119.1(4) . .
C17 C16 C33 119.9(4) . .
C16 C17 H17 119.3 . .
C16 C17 C18 121.5(5) . .
C18 C17 H17 119.3 . .
C17 C18 H18 120.5 . .
C19 C18 C17 119.1(5) . .
C19 C18 H18 120.5 . .
C20 C19 C18 119.4(5) . .
C15 C20 H20 118.4 . .
C19 C20 C15 123.2(5) . .
C19 C20 H20 118.4 . .
N6 C21 C15 112.0(4) . .
N6 C21 H21A 109.2 . .
N6 C21 H21B 109.2 . .
C15 C21 H21A 109.2 . .
C15 C21 H21B 109.2 . .
H21A C21 H21B 107.9 . .
N5 C22 N6 111.2(4) . .
N5 C22 H22 124.4 . .
N6 C22 H22 124.4 . .
N5 C23 H23 124.9 . .
C24 C23 N5 110.3(4) . .
C24 C23 H23 124.9 . .
N6 C24 H24 127.3 . .
C23 C24 N6 105.5(4) . .
C23 C24 H24 127.3 . .
C26 C25 C31 121.7(4) . .
C30 C25 C26 119.8(3) . .
C30 C25 C31 118.4(3) . .
C25 C26 H26 119.5 . .
C27 C26 C25 120.9(4) . .
C27 C26 H26 119.5 . .
C26 C27 C28 119.8(3) . .
C26 C27 C32 120.6(4) . .
C28 C27 C32 119.5(4) . .
C27 C28 H28 120.8 . .
C27 C28 C29 118.5(3) . .
C29 C28 H28 120.8 . .
C28 C29 S1 120.4(3) . .
C30 C29 S1 118.0(3) . .
C30 C29 C28 121.3(4) . .
C25 C30 C29 119.5(4) . .
C25 C30 H30 120.2 . .
C29 C30 H30 120.2 . .
O1 C31 C25 115.9(4) . .
O2 C31 O1 124.1(4) . .
O2 C31 C25 119.9(4) . .
O3 C32 O4 122.3(4) . .
O3 C32 C27 119.5(4) . .
O4 C32 C27 118.2(4) . .
N7 C33 C16 113.9(4) . .
N7 C33 H33A 108.8 . .
N7 C33 H33B 108.8 . .
C16 C33 H33A 108.8 . .
C16 C33 H33B 108.8 . .
H33A C33 H33B 107.7 . .
N7 C34 H34 124.2 . .
N8 C34 N7 111.5(4) . .
N8 C34 H34 124.2 . .
N7 C35 H35 126.7 . .
C36 C35 N7 106.6(4) . .
C36 C35 H35 126.7 . .
N8 C36 H36 125.2 . .
C35 C36 N8 109.5(5) . .
C35 C36 H36 125.2 . .

loop_
_geom_bond_atom_site_label_1
_geom_bond_atom_site_label_2
_geom_bond_distance
_geom_bond_site_symmetry_2
Cd1 O1 2.316(3) .
Cd1 O4 2.358(3) 1_455
Cd1 N1 2.280(4) .
Cd1 N5 2.285(3) .
Cd1 N8 2.283(4) 4_576
Cd2 O5 2.409(3) 2_646
Cd2 O5 2.409(3) 4_576
Cd2 O8 2.333(3) 3_667
Cd2 O8 2.333(3) .
Cd2 N4 2.213(3) 3_667
Cd2 N4 2.213(3) .
S1 O5 1.432(4) .
S1 O6 1.440(4) .
S1 O7 1.438(4) .
S1 C29 1.773(4) .
O1 C31 1.270(5) .
O3 C32 1.236(5) .
O2 C31 1.230(5) .
O4 Cd1 2.358(3) 1_655
O4 C32 1.271(5) .
O5 Cd2 2.409(3) 2_656
O8 H8A 0.8506 .
O8 H8B 0.8497 .
O9 H9A 0.8525 .
O9 H9B 0.8679 .
O10 H10A 0.8495 .
O10 H10B 0.9303 .
O11 H11C 0.8501 .
O11 H11D 0.8501 .
O12A H12A 0.8499 .
O12A H12B 0.8499 .
O12B H12C 0.8496 .
O12B H12D 0.8498 .
O13A H13A 0.8499 .
O13A H13B 0.8500 .
O13B H13C 0.8500 .
O13B H13D 0.8499 .
N1 C8 1.317(6) .
N1 C9 1.372(6) .
N2 C7 1.461(6) .
N2 C8 1.345(6) .
N2 C10 1.352(7) .
N3 C11 1.494(5) .
N3 C12 1.337(5) .
N3 C14 1.359(5) .
N4 C12 1.287(5) .
N4 C13 1.365(6) .
N5 C22 1.313(5) .
N5 C23 1.368(5) .
N6 C21 1.462(6) .
N6 C22 1.334(5) .
N6 C24 1.364(5) .
N7 C33 1.448(6) .
N7 C34 1.337(6) .
N7 C35 1.355(7) .
N8 Cd1 2.283(4) 4_575
N8 C34 1.318(5) .
N8 C36 1.363(6) .
C1 C2 1.383(6) .
C1 C6 1.394(6) .
C1 C7 1.515(7) .
C2 H2 0.9300 .
C2 C3 1.375(8) .
C3 H3 0.9300 .
C3 C4 1.340(9) .
C4 H4 0.9300 .
C4 C5 1.398(8) .
C5 H5 0.9300 .
C5 C6 1.390(7) .
C6 C11 1.491(6) .
C7 H7A 0.9700 .
C7 H7B 0.9700 .
C8 H8 0.9300 .
C9 H9 0.9300 .
C9 C10 1.355(7) .
C10 H10 0.9300 .
C11 H11A 0.9700 .
C11 H11B 0.9700 .
C12 H12 0.9300 .
C13 H13 0.9300 .
C13 C14 1.354(6) .
C14 H14 0.9300 .
C15 C16 1.398(6) .
C15 C20 1.386(6) .
C15 C21 1.492(6) .
C16 C17 1.379(6) .
C16 C33 1.509(6) .
C17 H17 0.9300 .
C17 C18 1.395(7) .
C18 H18 0.9300 .
C18 C19 1.367(8) .
C19 C20 1.356(8) .
C20 H20 0.9300 .
C21 H21A 0.9700 .
C21 H21B 0.9700 .
C22 H22 0.9300 .
C23 H23 0.9300 .
C23 C24 1.346(6) .
C24 H24 0.9300 .
C25 C26 1.386(5) .
C25 C30 1.381(5) .
C25 C31 1.523(5) .
C26 H26 0.9300 .
C26 C27 1.385(6) .
C27 C28 1.398(5) .
C27 C32 1.496(5) .
C28 H28 0.9300 .
C28 C29 1.399(5) .
C29 C30 1.385(5) .
C30 H30 0.9300 .
C33 H33A 0.9700 .
C33 H33B 0.9700 .
C34 H34 0.9300 .
C35 H35 0.9300 .
C35 C36 1.353(7) .
C36 H36 0.9300 .

loop_
_geom_torsion_atom_site_label_1
_geom_torsion_atom_site_label_2
_geom_torsion_atom_site_label_3
_geom_torsion_atom_site_label_4
_geom_torsion
_geom_torsion_site_symmetry_1
_geom_torsion_site_symmetry_4
Cd1 O1 C31 O2 -5.5(5) . .
Cd1 O1 C31 C25 172.1(3) . .
Cd1 O4 C32 O3 -3.6(5) 1_655 .
Cd1 O4 C32 C27 175.3(3) 1_655 .
Cd1 N1 C8 N2 175.3(3) . .
Cd1 N1 C9 C10 -175.9(4) . .
Cd1 N5 C22 N6 172.3(3) . .
Cd1 N5 C23 C24 -172.6(3) . .
Cd1 N8 C34 N7 -172.1(3) 4_575 .
Cd1 N8 C36 C35 172.8(3) 4_575 .
Cd2 N4 C12 N3 -176.0(3) . .
Cd2 N4 C13 C14 176.0(3) . .
S1 C29 C30 C25 -170.2(3) . .
O5 S1 C29 C28 -106.3(4) . .
O5 S1 C29 C30 66.9(4) . .
O6 S1 O5 Cd2 -156.0(4) . 2_656
O6 S1 C29 C28 11.5(4) . .
O6 S1 C29 C30 -175.3(3) . .
O7 S1 O5 Cd2 74.8(5) . 2_656
O7 S1 C29 C28 133.9(4) . .
O7 S1 C29 C30 -52.9(4) . .
N1 C9 C10 N2 1.7(7) . .
N4 C13 C14 N3 0.3(5) . .
N5 C23 C24 N6 0.1(5) . .
N7 C35 C36 N8 -1.5(6) . .
C1 C2 C3 C4 -0.7(8) . .
C1 C6 C11 N3 -70.7(6) . .
C2 C1 C6 C5 0.7(6) . .
C2 C1 C6 C11 -176.6(4) . .
C2 C1 C7 N2 -54.0(6) . .
C2 C3 C4 C5 0.6(8) . .
C3 C4 C5 C6 0.1(8) . .
C4 C5 C6 C1 -0.8(7) . .
C4 C5 C6 C11 176.7(4) . .
C5 C6 C11 N3 112.0(5) . .
C6 C1 C2 C3 0.0(7) . .
C6 C1 C7 N2 127.8(4) . .
C7 N2 C8 N1 -176.7(4) . .
C7 N2 C10 C9 176.1(5) . .
C7 C1 C2 C3 -178.3(4) . .
C7 C1 C6 C5 179.0(4) . .
C7 C1 C6 C11 1.6(7) . .
C8 N1 C9 C10 -1.1(6) . .
C8 N2 C7 C1 99.6(6) . .
C8 N2 C10 C9 -1.6(6) . .
C9 N1 C8 N2 0.0(6) . .
C10 N2 C7 C1 -77.7(7) . .
C10 N2 C8 N1 1.0(6) . .
C11 N3 C12 N4 176.7(4) . .
C11 N3 C14 C13 -176.6(4) . .
C12 N3 C11 C6 144.7(4) . .
C12 N3 C14 C13 -0.5(5) . .
C12 N4 C13 C14 0.0(5) . .
C13 N4 C12 N3 -0.4(5) . .
C14 N3 C11 C6 -40.0(6) . .
C14 N3 C12 N4 0.6(5) . .
C15 C16 C17 C18 -1.6(8) . .
C15 C16 C33 N7 -137.6(5) . .
C16 C15 C20 C19 0.0(8) . .
C16 C15 C21 N6 -74.8(5) . .
C16 C17 C18 C19 0.8(8) . .
C17 C16 C33 N7 48.0(7) . .
C17 C18 C19 C20 0.4(9) . .
C18 C19 C20 C15 -0.8(9) . .
C20 C15 C16 C17 1.2(7) . .
C20 C15 C16 C33 -173.3(5) . .
C20 C15 C21 N6 103.6(5) . .
C21 N6 C22 N5 -176.0(4) . .
C21 N6 C24 C23 176.3(4) . .
C21 C15 C16 C17 179.7(4) . .
C21 C15 C16 C33 5.2(7) . .
C21 C15 C20 C19 -178.5(5) . .
C22 N5 C23 C24 0.3(5) . .
C22 N6 C21 C15 -12.0(6) . .
C22 N6 C24 C23 -0.5(5) . .
C23 N5 C22 N6 -0.6(5) . .
C24 N6 C21 C15 171.8(4) . .
C24 N6 C22 N5 0.7(5) . .
C25 C26 C27 C28 0.5(6) . .
C25 C26 C27 C32 176.8(4) . .
C26 C25 C30 C29 -4.3(6) . .
C26 C25 C31 O1 172.6(4) . .
C26 C25 C31 O2 -9.7(6) . .
C26 C27 C28 C29 -1.8(6) . .
C26 C27 C32 O3 11.9(6) . .
C26 C27 C32 O4 -167.0(4) . .
C27 C28 C29 S1 173.1(3) . .
C27 C28 C29 C30 0.1(6) . .
C28 C27 C32 O3 -171.7(4) . .
C28 C27 C32 O4 9.3(6) . .
C28 C29 C30 C25 2.9(6) . .
C29 S1 O5 Cd2 -40.9(5) . 2_656
C30 C25 C26 C27 2.6(6) . .
C30 C25 C31 O1 -5.0(5) . .
C30 C25 C31 O2 172.7(4) . .
C31 C25 C26 C27 -174.9(4) . .
C31 C25 C30 C29 173.3(4) . .
C32 C27 C28 C29 -178.2(4) . .
C33 N7 C34 N8 -178.7(4) . .
C33 N7 C35 C36 179.1(4) . .
C33 C16 C17 C18 172.9(5) . .
C34 N7 C33 C16 -98.9(6) . .
C34 N7 C35 C36 1.6(5) . .
C34 N8 C36 C35 0.8(5) . .
C35 N7 C33 C16 84.0(6) . .
C35 N7 C34 N8 -1.2(5) . .
C36 N8 C34 N7 0.3(5) . .
